data_7022200
loop_
_publ_author_name
'Song, Li-Cheng'
'Li, Qian-Li'
'Feng, Zhan-Heng'
'Sun, Xiao-Jing'
'Xie, Zhao-Jun'
'Song, Hai-Bin'

_publ_section_title
;
 Synthesis, characterization, and electrochemical properties of diiron
 propaneditellurolate (PDTe) complexes as active site models of
 [FeFe]-hydrogenases.
;
_journal_issue 5
_journal_name_full 'Dalton transactions (Cambridge, England : 2003)'
_journal_page_first 1612
_journal_page_last 1626
_journal_paper_doi 10.1039/c2dt31976d
_journal_volume 42
_journal_year 2013
_chemical_formula_moiety 'C34 H33 Fe2 N O4 P2 Te2'
_chemical_formula_sum 'C34 H33 Fe2 N O4 P2 Te2'
_chemical_formula_weight 948.45
_chemical_name_systematic
;
?
;
_space_group_IT_number 2
_symmetry_cell_setting triclinic
_symmetry_space_group_name_Hall '-P 1'
_symmetry_space_group_name_H-M 'P -1'
_atom_sites_solution_hydrogens geom
_atom_sites_solution_primary direct
_atom_sites_solution_secondary difmap
_audit_creation_method SHELXL-97
_cell_angle_alpha 102.470(6)
_cell_angle_beta 91.823(2)
_cell_angle_gamma 109.663(7)
_cell_formula_units_Z 2
_cell_length_a 9.2150(10)
_cell_length_b 10.5560(12)
_cell_length_c 19.532(2)
_cell_measurement_reflns_used 6235
_cell_measurement_temperature 113(2)
_cell_measurement_theta_max 27.90
_cell_measurement_theta_min 2.10
_cell_volume 1735.6(3)
_computing_cell_refinement 'CrystalClear-SM Expert 2.0 r2'
_computing_data_collection 'CrystalClear-SM Expert 2.0 r2 (Rigaku, 2009)'
_computing_data_reduction 'CrystalClear-SM Expert 2.0 r2'
_computing_molecular_graphics 'CrystalStructure 4.0'
_computing_publication_material 'CrystalStructure 4.0 (Rigaku, 2009)'
_computing_structure_refinement 'SHELXL-97 (Sheldrick, 1997)'
_computing_structure_solution 'SHELXS-97 (Sheldrick, 1990)'
_diffrn_ambient_temperature 113(2)
_diffrn_detector_area_resol_mean 14.222
_diffrn_measured_fraction_theta_full 0.996
_diffrn_measured_fraction_theta_max 0.996
_diffrn_measurement_device_type 'Rigaku Saturn724 CCD'
_diffrn_measurement_method \w
_diffrn_radiation_monochromator multilayer
_diffrn_radiation_source 'rotating anode'
_diffrn_radiation_type MoK\a
_diffrn_radiation_wavelength 0.71075
_diffrn_reflns_av_R_equivalents 0.0324
_diffrn_reflns_av_sigmaI/netI 0.0511
_diffrn_reflns_limit_h_max 12
_diffrn_reflns_limit_h_min -12
_diffrn_reflns_limit_k_max 13
_diffrn_reflns_limit_k_min -13
_diffrn_reflns_limit_l_max 25
_diffrn_reflns_limit_l_min -25
_diffrn_reflns_number 20585
_diffrn_reflns_theta_full 27.86
_diffrn_reflns_theta_max 27.86
_diffrn_reflns_theta_min 2.11
_diffrn_standards_decay_% 0
_diffrn_standards_interval_count 0
_diffrn_standards_interval_time 0
_diffrn_standards_number 0
_exptl_absorpt_coefficient_mu 2.614
_exptl_absorpt_correction_T_max 0.6505
_exptl_absorpt_correction_T_min 0.5971
_exptl_absorpt_correction_type multi-scan
_exptl_absorpt_process_details Crystalclear
_exptl_crystal_colour colorless
_exptl_crystal_density_diffrn 1.815
_exptl_crystal_density_method 'not measured'
_exptl_crystal_description prism
_exptl_crystal_F_000 924
_exptl_crystal_size_max 0.22
_exptl_crystal_size_mid 0.20
_exptl_crystal_size_min 0.18
_refine_diff_density_max 1.529
_refine_diff_density_min -0.527
_refine_diff_density_rms 0.109
_refine_ls_extinction_method none
_refine_ls_goodness_of_fit_ref 0.942
_refine_ls_hydrogen_treatment constr
_refine_ls_matrix_type full
_refine_ls_number_parameters 407
_refine_ls_number_reflns 8218
_refine_ls_number_restraints 0
_refine_ls_restrained_S_all 0.942
_refine_ls_R_factor_all 0.0277
_refine_ls_R_factor_gt 0.0244
_refine_ls_shift/su_max 0.001
_refine_ls_shift/su_mean 0.000
_refine_ls_structure_factor_coef Fsqd
_refine_ls_weighting_details 'calc w=1/[\s^2^(Fo^2^)+(0.0200P)^2^+0.0000P] where P=(Fo^2^+2Fc^2^)/3'
_refine_ls_weighting_scheme calc
_refine_ls_wR_factor_gt 0.0552
_refine_ls_wR_factor_ref 0.0559
_reflns_number_gt 6879
_reflns_number_total 8218
_reflns_threshold_expression >2sigma(I)
_cod_data_source_file c2dt31976d.txt
_cod_data_source_block 8
_cod_database_code 7022200

loop_
_symmetry_equiv_pos_as_xyz
'x, y, z'
'-x, -y, -z'

loop_
_atom_site_label
_atom_site_type_symbol
_atom_site_fract_x
_atom_site_fract_y
_atom_site_fract_z
_atom_site_U_iso_or_equiv
_atom_site_adp_type
_atom_site_occupancy
_atom_site_symmetry_multiplicity
_atom_site_calc_flag
_atom_site_refinement_flags
Te1 Te 0.484028(17) 0.981818(15) 0.297872(8) 0.01518(5) Uani 1 1 d .
Te2 Te 0.825060(18) 0.916104(18) 0.309494(9) 0.02171(5) Uani 1 1 d .
Fe1 Fe 0.55699(4) 0.79781(3) 0.341695(17) 0.01478(8) Uani 1 1 d .
Fe2 Fe 0.59315(4) 0.82556(3) 0.214916(18) 0.01645(8) Uani 1 1 d .
P1 P 0.31206(7) 0.66241(6) 0.32048(3) 0.01297(12) Uani 1 1 d .
P2 P 0.34877(7) 0.69496(6) 0.17488(3) 0.01539(13) Uani 1 1 d .
O1 O 0.5679(2) 0.85710(18) 0.49527(9) 0.0288(4) Uani 1 1 d .
O2 O 0.6495(2) 0.55416(19) 0.31352(10) 0.0306(4) Uani 1 1 d .
O3 O 0.6757(2) 0.98972(19) 0.11044(10) 0.0364(5) Uani 1 1 d .
O4 O 0.7463(2) 0.6335(2) 0.15364(10) 0.0330(5) Uani 1 1 d .
N1 N 0.2302(2) 0.63348(19) 0.23626(10) 0.0146(4) Uani 1 1 d .
C1 C 0.5647(3) 0.8378(2) 0.43465(13) 0.0192(5) Uani 1 1 d .
C2 C 0.6122(3) 0.6502(3) 0.32548(13) 0.0216(5) Uani 1 1 d .
C3 C 0.6409(3) 0.9250(3) 0.15202(13) 0.0233(6) Uani 1 1 d .
C4 C 0.6804(3) 0.7049(3) 0.17740(13) 0.0232(6) Uani 1 1 d .
C5 C 0.6577(3) 1.1877(3) 0.33527(15) 0.0273(6) Uani 1 1 d .
H5A H 0.7016 1.2203 0.2940 0.033 Uiso 1 1 calc R
H5B H 0.6059 1.2513 0.3583 0.033 Uiso 1 1 calc R
C6 C 0.7900(3) 1.1978(3) 0.38672(14) 0.0276(6) Uani 1 1 d .
H6A H 0.8452 1.2963 0.4109 0.033 Uiso 1 1 calc R
H6B H 0.7471 1.1473 0.4230 0.033 Uiso 1 1 calc R
C7 C 0.9041(3) 1.1384(3) 0.35079(15) 0.0300(6) Uani 1 1 d .
H7A H 0.9972 1.1655 0.3850 0.036 Uiso 1 1 calc R
H7B H 0.9370 1.1828 0.3113 0.036 Uiso 1 1 calc R
C8 C 0.1697(3) 0.7044(2) 0.37620(11) 0.0148(5) Uani 1 1 d .
C9 C 0.1967(3) 0.8405(2) 0.41275(12) 0.0165(5) Uani 1 1 d .
H9 H 0.2892 0.9123 0.4086 0.020 Uiso 1 1 calc R
C10 C 0.0894(3) 0.8720(2) 0.45514(13) 0.0213(5) Uani 1 1 d .
H10 H 0.1085 0.9653 0.4795 0.026 Uiso 1 1 calc R
C11 C -0.0448(3) 0.7686(3) 0.46210(13) 0.0211(5) Uani 1 1 d .
H11 H -0.1186 0.7907 0.4906 0.025 Uiso 1 1 calc R
C12 C -0.0713(3) 0.6327(3) 0.42750(13) 0.0220(5) Uani 1 1 d .
H12 H -0.1624 0.5610 0.4330 0.026 Uiso 1 1 calc R
C13 C 0.0348(3) 0.6010(2) 0.38474(12) 0.0198(5) Uani 1 1 d .
H13 H 0.0153 0.5074 0.3609 0.024 Uiso 1 1 calc R
C14 C 0.2952(3) 0.4946(2) 0.33816(12) 0.0150(5) Uani 1 1 d .
C15 C 0.3176(3) 0.4905(2) 0.40869(12) 0.0178(5) Uani 1 1 d .
H15 H 0.3251 0.5689 0.4452 0.021 Uiso 1 1 calc R
C16 C 0.3290(3) 0.3730(2) 0.42580(13) 0.0188(5) Uani 1 1 d .
H16 H 0.3464 0.3718 0.4738 0.023 Uiso 1 1 calc R
C17 C 0.3149(3) 0.2574(3) 0.37265(13) 0.0211(5) Uani 1 1 d .
H17 H 0.3195 0.1759 0.3843 0.025 Uiso 1 1 calc R
C18 C 0.2943(3) 0.2605(2) 0.30288(13) 0.0204(5) Uani 1 1 d .
H18 H 0.2857 0.1815 0.2666 0.025 Uiso 1 1 calc R
C19 C 0.2859(3) 0.3792(2) 0.28553(12) 0.0177(5) Uani 1 1 d .
H19 H 0.2737 0.3814 0.2374 0.021 Uiso 1 1 calc R
C20 C 0.3072(3) 0.5359(2) 0.10498(12) 0.0187(5) Uani 1 1 d .
C21 C 0.3857(3) 0.4467(3) 0.11324(13) 0.0241(6) Uani 1 1 d .
H21 H 0.4626 0.4726 0.1523 0.029 Uiso 1 1 calc R
C22 C 0.3521(3) 0.3206(3) 0.06481(14) 0.0293(6) Uani 1 1 d .
H22 H 0.4062 0.2606 0.0707 0.035 Uiso 1 1 calc R
C23 C 0.2403(3) 0.2820(3) 0.00804(14) 0.0330(7) Uani 1 1 d .
H23 H 0.2182 0.1960 -0.0254 0.040 Uiso 1 1 calc R
C24 C 0.1608(3) 0.3681(3) -0.00006(14) 0.0309(6) Uani 1 1 d .
H24 H 0.0826 0.3409 -0.0387 0.037 Uiso 1 1 calc R
C25 C 0.1945(3) 0.4949(3) 0.04805(13) 0.0250(6) Uani 1 1 d .
H25 H 0.1396 0.5541 0.0419 0.030 Uiso 1 1 calc R
C26 C 0.2503(3) 0.7932(2) 0.13675(12) 0.0174(5) Uani 1 1 d .
C27 C 0.2906(3) 0.8248(3) 0.07229(13) 0.0250(6) Uani 1 1 d .
H27 H 0.3580 0.7864 0.0467 0.030 Uiso 1 1 calc R
C28 C 0.2321(3) 0.9124(3) 0.04561(14) 0.0323(7) Uani 1 1 d .
H28 H 0.2600 0.9336 0.0019 0.039 Uiso 1 1 calc R
C29 C 0.1338(3) 0.9684(3) 0.08241(14) 0.0316(7) Uani 1 1 d .
H29 H 0.0942 1.0282 0.0641 0.038 Uiso 1 1 calc R
C30 C 0.0933(3) 0.9376(2) 0.14566(14) 0.0246(6) Uani 1 1 d .
H30 H 0.0251 0.9757 0.1708 0.030 Uiso 1 1 calc R
C31 C 0.1514(3) 0.8511(2) 0.17300(13) 0.0192(5) Uani 1 1 d .
H31 H 0.1234 0.8313 0.2169 0.023 Uiso 1 1 calc R
C32 C 0.0602(3) 0.5631(2) 0.21309(12) 0.0160(5) Uani 1 1 d .
H32A H 0.0365 0.5904 0.1698 0.019 Uiso 1 1 calc R
H32B H 0.0039 0.5998 0.2501 0.019 Uiso 1 1 calc R
C33 C -0.0059(3) 0.4049(2) 0.19781(13) 0.0203(5) Uani 1 1 d .
H33A H 0.0538 0.3651 0.1637 0.024 Uiso 1 1 calc R
H33B H 0.0027 0.3747 0.2419 0.024 Uiso 1 1 calc R
C34 C -0.1754(3) 0.3534(3) 0.16741(15) 0.0334(7) Uani 1 1 d .
H34A H -0.2336 0.3943 0.2010 0.040 Uiso 1 1 calc R
H34B H -0.2187 0.2522 0.1587 0.040 Uiso 1 1 calc R
H34C H -0.1829 0.3807 0.1229 0.040 Uiso 1 1 calc R

loop_
_atom_site_aniso_label
_atom_site_aniso_U_11
_atom_site_aniso_U_22
_atom_site_aniso_U_33
_atom_site_aniso_U_23
_atom_site_aniso_U_13
_atom_site_aniso_U_12
Te1 0.01302(8) 0.01653(8) 0.01606(8) 0.00465(6) 0.00129(6) 0.00486(6)
Te2 0.01131(9) 0.03034(10) 0.02505(10) 0.01070(8) 0.00319(7) 0.00674(7)
Fe1 0.01131(17) 0.01825(17) 0.01573(17) 0.00581(14) 0.00113(14) 0.00536(14)
Fe2 0.01464(18) 0.02044(18) 0.01618(18) 0.00627(14) 0.00450(14) 0.00722(15)
P1 0.0123(3) 0.0144(3) 0.0129(3) 0.0037(2) 0.0022(2) 0.0053(2)
P2 0.0168(3) 0.0181(3) 0.0126(3) 0.0038(2) 0.0021(2) 0.0077(3)
O1 0.0371(12) 0.0280(10) 0.0173(9) 0.0061(8) -0.0027(8) 0.0065(9)
O2 0.0223(10) 0.0277(10) 0.0465(12) 0.0093(9) 0.0028(9) 0.0147(9)
O3 0.0542(14) 0.0279(11) 0.0287(11) 0.0139(9) 0.0183(10) 0.0108(10)
O4 0.0288(11) 0.0361(11) 0.0406(12) 0.0083(10) 0.0113(9) 0.0197(9)
N1 0.0127(10) 0.0170(10) 0.0140(10) 0.0042(8) 0.0009(8) 0.0049(8)
C1 0.0136(12) 0.0162(12) 0.0266(14) 0.0072(11) -0.0020(10) 0.0027(10)
C2 0.0121(12) 0.0285(14) 0.0242(14) 0.0092(11) 0.0015(10) 0.0052(11)
C3 0.0256(14) 0.0219(13) 0.0222(13) 0.0018(11) 0.0074(11) 0.0098(11)
C4 0.0198(13) 0.0274(14) 0.0247(14) 0.0116(11) 0.0047(11) 0.0078(11)
C5 0.0215(14) 0.0178(13) 0.0374(16) 0.0077(12) -0.0012(12) 0.0002(11)
C6 0.0183(14) 0.0233(13) 0.0339(15) 0.0053(12) -0.0001(12) -0.0009(11)
C7 0.0151(13) 0.0308(15) 0.0367(16) 0.0097(13) 0.0008(12) -0.0017(11)
C8 0.0145(12) 0.0202(12) 0.0117(11) 0.0049(10) 0.0014(9) 0.0080(10)
C9 0.0162(12) 0.0193(12) 0.0158(12) 0.0070(10) 0.0040(10) 0.0067(10)
C10 0.0244(14) 0.0173(12) 0.0236(13) 0.0021(10) 0.0042(11) 0.0106(11)
C11 0.0178(13) 0.0284(14) 0.0205(13) 0.0069(11) 0.0085(11) 0.0115(11)
C12 0.0138(13) 0.0248(13) 0.0249(14) 0.0069(11) 0.0054(11) 0.0029(10)
C13 0.0183(13) 0.0178(12) 0.0210(13) 0.0022(10) 0.0032(10) 0.0051(10)
C14 0.0116(11) 0.0164(11) 0.0186(12) 0.0063(10) 0.0024(9) 0.0057(9)
C15 0.0163(12) 0.0186(12) 0.0189(12) 0.0051(10) 0.0041(10) 0.0059(10)
C16 0.0153(12) 0.0241(13) 0.0191(12) 0.0111(11) 0.0049(10) 0.0060(10)
C17 0.0177(13) 0.0211(13) 0.0301(14) 0.0125(11) 0.0057(11) 0.0099(10)
C18 0.0174(13) 0.0181(12) 0.0270(14) 0.0035(11) 0.0031(11) 0.0088(10)
C19 0.0161(12) 0.0232(12) 0.0154(12) 0.0050(10) 0.0017(10) 0.0089(10)
C20 0.0213(13) 0.0216(12) 0.0137(12) 0.0047(10) 0.0072(10) 0.0074(11)
C21 0.0232(14) 0.0245(14) 0.0240(14) 0.0032(11) 0.0051(11) 0.0091(11)
C22 0.0341(16) 0.0269(14) 0.0309(15) 0.0052(12) 0.0105(13) 0.0162(13)
C23 0.0420(18) 0.0266(15) 0.0249(15) -0.0051(12) 0.0093(13) 0.0114(13)
C24 0.0344(17) 0.0316(15) 0.0201(14) -0.0001(12) -0.0008(12) 0.0076(13)
C25 0.0269(15) 0.0274(14) 0.0204(13) 0.0034(11) 0.0042(11) 0.0103(12)
C26 0.0186(13) 0.0176(12) 0.0142(12) 0.0044(10) -0.0032(10) 0.0042(10)
C27 0.0269(15) 0.0279(14) 0.0204(13) 0.0073(11) 0.0020(11) 0.0091(12)
C28 0.0385(17) 0.0368(16) 0.0220(14) 0.0186(13) -0.0012(13) 0.0071(14)
C29 0.0358(17) 0.0266(14) 0.0337(16) 0.0135(13) -0.0093(13) 0.0098(13)
C30 0.0257(14) 0.0183(13) 0.0288(14) 0.0036(11) -0.0038(12) 0.0081(11)
C31 0.0185(13) 0.0174(12) 0.0187(12) 0.0033(10) -0.0034(10) 0.0035(10)
C32 0.0127(12) 0.0180(12) 0.0156(12) 0.0048(9) -0.0014(9) 0.0030(9)
C33 0.0193(13) 0.0183(12) 0.0221(13) 0.0043(10) -0.0019(11) 0.0058(10)
C34 0.0266(16) 0.0199(13) 0.0450(18) 0.0060(13) -0.0092(13) -0.0006(12)

loop_
_atom_type_symbol
_atom_type_description
_atom_type_scat_dispersion_real
_atom_type_scat_dispersion_imag
_atom_type_scat_source
C C 0.0033 0.0016 'International Tables Vol C Tables 4.2.6.8 and 6.1.1.4'
H H 0.0000 0.0000 'International Tables Vol C Tables 4.2.6.8 and 6.1.1.4'
N N 0.0061 0.0033 'International Tables Vol C Tables 4.2.6.8 and 6.1.1.4'
O O 0.0106 0.0060 'International Tables Vol C Tables 4.2.6.8 and 6.1.1.4'
P P 0.1023 0.0942 'International Tables Vol C Tables 4.2.6.8 and 6.1.1.4'
Te Te -0.5308 1.6751 'International Tables Vol C Tables 4.2.6.8 and 6.1.1.4'
Fe Fe 0.3463 0.8444 'International Tables Vol C Tables 4.2.6.8 and 6.1.1.4'

loop_
_geom_angle_atom_site_label_1
_geom_angle_atom_site_label_2
_geom_angle_atom_site_label_3
_geom_angle
C5 Te1 Fe2 110.47(7)
C5 Te1 Fe1 112.47(7)
Fe2 Te1 Fe1 60.806(13)
C7 Te2 Fe1 111.60(7)
C7 Te2 Fe2 113.13(7)
Fe1 Te2 Fe2 60.850(13)
C2 Fe1 C1 101.48(11)
C2 Fe1 P1 89.73(8)
C1 Fe1 P1 96.41(8)
C2 Fe1 Te2 83.58(8)
C1 Fe1 Te2 108.13(8)
P1 Fe1 Te2 155.38(2)
C2 Fe1 Te1 150.69(8)
C1 Fe1 Te1 107.76(8)
P1 Fe1 Te1 89.11(2)
Te2 Fe1 Te1 85.395(14)
C2 Fe1 Fe2 91.86(8)
C1 Fe1 Fe2 161.20(8)
P1 Fe1 Fe2 96.84(2)
Te2 Fe1 Fe2 59.897(12)
Te1 Fe1 Fe2 59.239(12)
C3 Fe2 C4 95.70(11)
C3 Fe2 P2 101.00(9)
C4 Fe2 P2 97.90(9)
C3 Fe2 Te1 97.52(8)
C4 Fe2 Te1 165.08(8)
P2 Fe2 Te1 86.34(2)
C3 Fe2 Te2 107.27(9)
C4 Fe2 Te2 84.06(8)
P2 Fe2 Te2 151.34(2)
Te1 Fe2 Te2 85.434(14)
C3 Fe2 Fe1 152.80(8)
C4 Fe2 Fe1 105.39(8)
P2 Fe2 Fe1 93.03(2)
Te1 Fe2 Fe1 59.954(12)
Te2 Fe2 Fe1 59.253(13)
N1 P1 C14 108.27(10)
N1 P1 C8 104.22(10)
C14 P1 C8 99.58(10)
N1 P1 Fe1 114.64(7)
C14 P1 Fe1 108.68(8)
C8 P1 Fe1 120.03(8)
N1 P2 C20 101.23(10)
N1 P2 C26 103.73(10)
C20 P2 C26 103.18(11)
N1 P2 Fe2 116.72(7)
C20 P2 Fe2 119.37(8)
C26 P2 Fe2 110.67(8)
C32 N1 P1 123.69(15)
C32 N1 P2 117.85(15)
P1 N1 P2 118.41(11)
O1 C1 Fe1 176.6(2)
O2 C2 Fe1 178.5(2)
O3 C3 Fe2 178.3(2)
O4 C4 Fe2 175.5(2)
C6 C5 Te1 115.19(17)
C6 C5 H5A 108.5
Te1 C5 H5A 108.5
C6 C5 H5B 108.5
Te1 C5 H5B 108.5
H5A C5 H5B 107.5
C7 C6 C5 112.4(2)
C7 C6 H6A 109.1
C5 C6 H6A 109.1
C7 C6 H6B 109.1
C5 C6 H6B 109.1
H6A C6 H6B 107.9
C6 C7 Te2 117.11(17)
C6 C7 H7A 108.0
Te2 C7 H7A 108.0
C6 C7 H7B 108.0
Te2 C7 H7B 108.0
H7A C7 H7B 107.3
C9 C8 C13 118.4(2)
C9 C8 P1 120.49(18)
C13 C8 P1 121.12(17)
C10 C9 C8 120.5(2)
C10 C9 H9 119.8
C8 C9 H9 119.8
C11 C10 C9 120.4(2)
C11 C10 H10 119.8
C9 C10 H10 119.8
C10 C11 C12 119.8(2)
C10 C11 H11 120.1
C12 C11 H11 120.1
C11 C12 C13 120.0(2)
C11 C12 H12 120.0
C13 C12 H12 120.0
C12 C13 C8 121.0(2)
C12 C13 H13 119.5
C8 C13 H13 119.5
C19 C14 C15 118.7(2)
C19 C14 P1 123.18(18)
C15 C14 P1 117.30(17)
C16 C15 C14 120.6(2)
C16 C15 H15 119.7
C14 C15 H15 119.7
C17 C16 C15 119.8(2)
C17 C16 H16 120.1
C15 C16 H16 120.1
C18 C17 C16 120.1(2)
C18 C17 H17 119.9
C16 C17 H17 119.9
C17 C18 C19 120.2(2)
C17 C18 H18 119.9
C19 C18 H18 119.9
C14 C19 C18 120.5(2)
C14 C19 H19 119.8
C18 C19 H19 119.8
C25 C20 C21 118.6(2)
C25 C20 P2 123.65(19)
C21 C20 P2 117.51(19)
C22 C21 C20 120.4(3)
C22 C21 H21 119.8
C20 C21 H21 119.8
C23 C22 C21 120.2(3)
C23 C22 H22 119.9
C21 C22 H22 119.9
C24 C23 C22 119.9(2)
C24 C23 H23 120.0
C22 C23 H23 120.0
C23 C24 C25 120.2(3)
C23 C24 H24 119.9
C25 C24 H24 119.9
C20 C25 C24 120.7(2)
C20 C25 H25 119.6
C24 C25 H25 119.6
C31 C26 C27 118.5(2)
C31 C26 P2 122.59(18)
C27 C26 P2 118.45(18)
C28 C27 C26 120.2(2)
C28 C27 H27 119.9
C26 C27 H27 119.9
C29 C28 C27 120.3(2)
C29 C28 H28 119.9
C27 C28 H28 119.9
C30 C29 C28 119.8(2)
C30 C29 H29 120.1
C28 C29 H29 120.1
C29 C30 C31 120.5(2)
C29 C30 H30 119.8
C31 C30 H30 119.8
C30 C31 C26 120.7(2)
C30 C31 H31 119.7
C26 C31 H31 119.7
N1 C32 C33 117.72(19)
N1 C32 H32A 107.9
C33 C32 H32A 107.9
N1 C32 H32B 107.9
C33 C32 H32B 107.9
H32A C32 H32B 107.2
C34 C33 C32 109.3(2)
C34 C33 H33A 109.8
C32 C33 H33A 109.8
C34 C33 H33B 109.8
C32 C33 H33B 109.8
H33A C33 H33B 108.3
C33 C34 H34A 109.5
C33 C34 H34B 109.5
H34A C34 H34B 109.5
C33 C34 H34C 109.5
H34A C34 H34C 109.5
H34B C34 H34C 109.5

loop_
_geom_bond_atom_site_label_1
_geom_bond_atom_site_label_2
_geom_bond_distance
Te1 C5 2.172(2)
Te1 Fe2 2.5343(4)
Te1 Fe1 2.5530(4)
Te2 C7 2.164(3)
Te2 Fe1 2.5336(4)
Te2 Fe2 2.5504(4)
Fe1 C2 1.765(3)
Fe1 C1 1.766(3)
Fe1 P1 2.1960(7)
Fe1 Fe2 2.5746(5)
Fe2 C3 1.756(3)
Fe2 C4 1.769(3)
Fe2 P2 2.2173(7)
P1 N1 1.7080(19)
P1 C14 1.834(2)
P1 C8 1.837(2)
P2 N1 1.7307(19)
P2 C20 1.837(2)
P2 C26 1.838(2)
O1 C1 1.155(3)
O2 C2 1.157(3)
O3 C3 1.157(3)
O4 C4 1.151(3)
N1 C32 1.496(3)
C5 C6 1.515(4)
C5 H5A 0.9900
C5 H5B 0.9900
C6 C7 1.514(3)
C6 H6A 0.9900
C6 H6B 0.9900
C7 H7A 0.9900
C7 H7B 0.9900
C8 C9 1.393(3)
C8 C13 1.394(3)
C9 C10 1.389(3)
C9 H9 0.9500
C10 C11 1.381(3)
C10 H10 0.9500
C11 C12 1.381(3)
C11 H11 0.9500
C12 C13 1.384(3)
C12 H12 0.9500
C13 H13 0.9500
C14 C19 1.390(3)
C14 C15 1.399(3)
C15 C16 1.388(3)
C15 H15 0.9500
C16 C17 1.386(3)
C16 H16 0.9500
C17 C18 1.379(3)
C17 H17 0.9500
C18 C19 1.392(3)
C18 H18 0.9500
C19 H19 0.9500
C20 C25 1.386(3)
C20 C21 1.397(3)
C21 C22 1.386(3)
C21 H21 0.9500
C22 C23 1.381(4)
C22 H22 0.9500
C23 C24 1.376(4)
C23 H23 0.9500
C24 C25 1.388(3)
C24 H24 0.9500
C25 H25 0.9500
C26 C31 1.391(3)
C26 C27 1.401(3)
C27 C28 1.394(4)
C27 H27 0.9500
C28 C29 1.380(4)
C28 H28 0.9500
C29 C30 1.376(4)
C29 H29 0.9500
C30 C31 1.388(3)
C30 H30 0.9500
C31 H31 0.9500
C32 C33 1.529(3)
C32 H32A 0.9900
C32 H32B 0.9900
C33 C34 1.522(3)
C33 H33A 0.9900
C33 H33B 0.9900
C34 H34A 0.9800
C34 H34B 0.9800
C34 H34C 0.9800

loop_
_geom_torsion_atom_site_label_1
_geom_torsion_atom_site_label_2
_geom_torsion_atom_site_label_3
_geom_torsion_atom_site_label_4
_geom_torsion
C7 Te2 Fe1 C2 -158.84(11)
Fe2 Te2 Fe1 C2 95.92(8)
C7 Te2 Fe1 C1 -58.83(11)
Fe2 Te2 Fe1 C1 -164.07(8)
C7 Te2 Fe1 P1 126.05(9)
Fe2 Te2 Fe1 P1 20.81(5)
C7 Te2 Fe1 Te1 48.36(8)
Fe2 Te2 Fe1 Te1 -56.879(12)
C7 Te2 Fe1 Fe2 105.24(8)
C5 Te1 Fe1 C2 -112.33(18)
Fe2 Te1 Fe1 C2 -10.65(16)
C5 Te1 Fe1 C1 63.37(11)
Fe2 Te1 Fe1 C1 165.05(8)
C5 Te1 Fe1 P1 159.82(8)
Fe2 Te1 Fe1 P1 -98.50(2)
C5 Te1 Fe1 Te2 -44.20(8)
Fe2 Te1 Fe1 Te2 57.478(12)
C5 Te1 Fe1 Fe2 -101.68(8)
C5 Te1 Fe2 C3 -58.74(12)
Fe1 Te1 Fe2 C3 -163.73(9)
C5 Te1 Fe2 C4 93.5(3)
Fe1 Te1 Fe2 C4 -11.5(3)
C5 Te1 Fe2 P2 -159.37(8)
Fe1 Te1 Fe2 P2 95.64(2)
C5 Te1 Fe2 Te2 48.10(8)
Fe1 Te1 Fe2 Te2 -56.887(12)
C5 Te1 Fe2 Fe1 104.99(8)
C7 Te2 Fe2 C3 51.29(11)
Fe1 Te2 Fe2 C3 154.00(8)
C7 Te2 Fe2 C4 145.42(11)
Fe1 Te2 Fe2 C4 -111.86(8)
C7 Te2 Fe2 P2 -118.95(9)
Fe1 Te2 Fe2 P2 -16.24(4)
C7 Te2 Fe2 Te1 -45.19(8)
Fe1 Te2 Fe2 Te1 57.525(12)
C7 Te2 Fe2 Fe1 -102.71(8)
C2 Fe1 Fe2 C3 -147.8(2)
C1 Fe1 Fe2 C3 -12.3(3)
P1 Fe1 Fe2 C3 122.26(19)
Te2 Fe1 Fe2 C3 -66.31(19)
Te1 Fe1 Fe2 C3 37.40(19)
C2 Fe1 Fe2 C4 -8.25(12)
C1 Fe1 Fe2 C4 127.3(3)
P1 Fe1 Fe2 C4 -98.20(9)
Te2 Fe1 Fe2 C4 73.23(9)
Te1 Fe1 Fe2 C4 176.94(9)
C2 Fe1 Fe2 P2 90.80(8)
C1 Fe1 Fe2 P2 -133.7(2)
P1 Fe1 Fe2 P2 0.86(3)
Te2 Fe1 Fe2 P2 172.28(2)
Te1 Fe1 Fe2 P2 -84.00(2)
C2 Fe1 Fe2 Te1 174.81(8)
C1 Fe1 Fe2 Te1 -49.7(2)
P1 Fe1 Fe2 Te1 84.86(2)
Te2 Fe1 Fe2 Te1 -103.713(14)
C2 Fe1 Fe2 Te2 -81.48(8)
C1 Fe1 Fe2 Te2 54.0(2)
P1 Fe1 Fe2 Te2 -171.43(2)
Te1 Fe1 Fe2 Te2 103.713(14)
C2 Fe1 P1 N1 -96.11(11)
C1 Fe1 P1 N1 162.37(10)
Te2 Fe1 P1 N1 -22.30(10)
Te1 Fe1 P1 N1 54.60(7)
Fe2 Fe1 P1 N1 -4.26(7)
C2 Fe1 P1 C14 25.16(11)
C1 Fe1 P1 C14 -76.36(11)
Te2 Fe1 P1 C14 98.97(9)
Te1 Fe1 P1 C14 175.87(8)
Fe2 Fe1 P1 C14 117.01(8)
C2 Fe1 P1 C8 138.63(12)
C1 Fe1 P1 C8 37.11(11)
Te2 Fe1 P1 C8 -147.56(9)
Te1 Fe1 P1 C8 -70.66(9)
Fe2 Fe1 P1 C8 -129.52(8)
C3 Fe2 P2 N1 -154.00(11)
C4 Fe2 P2 N1 108.58(11)
Te1 Fe2 P2 N1 -57.04(7)
Te2 Fe2 P2 N1 16.50(10)
Fe1 Fe2 P2 N1 2.58(8)
C3 Fe2 P2 C20 83.75(12)
C4 Fe2 P2 C20 -13.66(12)
Te1 Fe2 P2 C20 -179.28(9)
Te2 Fe2 P2 C20 -105.74(10)
Fe1 Fe2 P2 C20 -119.67(9)
C3 Fe2 P2 C26 -35.71(11)
C4 Fe2 P2 C26 -133.13(11)
Te1 Fe2 P2 C26 61.25(8)
Te2 Fe2 P2 C26 134.79(8)
Fe1 Fe2 P2 C26 120.87(8)
C14 P1 N1 C32 68.18(19)
C8 P1 N1 C32 -37.16(19)
Fe1 P1 N1 C32 -170.33(14)
C14 P1 N1 P2 -114.50(13)
C8 P1 N1 P2 140.16(12)
Fe1 P1 N1 P2 6.99(14)
C20 P2 N1 C32 -57.55(18)
C26 P2 N1 C32 49.18(18)
Fe2 P2 N1 C32 171.17(13)
C20 P2 N1 P1 124.97(13)
C26 P2 N1 P1 -128.30(12)
Fe2 P2 N1 P1 -6.31(14)
C2 Fe1 C1 O1 -31(4)
P1 Fe1 C1 O1 60(4)
Te2 Fe1 C1 O1 -118(4)
Te1 Fe1 C1 O1 151(4)
Fe2 Fe1 C1 O1 -165(4)
C1 Fe1 C2 O2 -154(9)
P1 Fe1 C2 O2 109(9)
Te2 Fe1 C2 O2 -47(9)
Te1 Fe1 C2 O2 21(9)
Fe2 Fe1 C2 O2 12(9)
C4 Fe2 C3 O3 -32(8)
P2 Fe2 C3 O3 -132(8)
Te1 Fe2 C3 O3 141(8)
Te2 Fe2 C3 O3 53(8)
Fe1 Fe2 C3 O3 109(8)
C3 Fe2 C4 O4 60(3)
P2 Fe2 C4 O4 162(3)
Te1 Fe2 C4 O4 -93(3)
Te2 Fe2 C4 O4 -47(3)
Fe1 Fe2 C4 O4 -103(3)
Fe2 Te1 C5 C6 -71.0(2)
Fe1 Te1 C5 C6 -5.2(2)
Te1 C5 C6 C7 74.9(3)
C5 C6 C7 Te2 -69.4(3)
Fe1 Te2 C7 C6 -5.5(2)
Fe2 Te2 C7 C6 60.9(2)
N1 P1 C8 C9 -105.36(19)
C14 P1 C8 C9 142.88(19)
Fe1 P1 C8 C9 24.7(2)
N1 P1 C8 C13 76.6(2)
C14 P1 C8 C13 -35.1(2)
Fe1 P1 C8 C13 -153.34(16)
C13 C8 C9 C10 -1.6(3)
P1 C8 C9 C10 -179.67(17)
C8 C9 C10 C11 0.6(4)
C9 C10 C11 C12 0.9(4)
C10 C11 C12 C13 -1.4(4)
C11 C12 C13 C8 0.4(4)
C9 C8 C13 C12 1.1(4)
P1 C8 C13 C12 179.14(18)
N1 P1 C14 C19 26.6(2)
C8 P1 C14 C19 135.1(2)
Fe1 P1 C14 C19 -98.5(2)
N1 P1 C14 C15 -163.77(17)
C8 P1 C14 C15 -55.2(2)
Fe1 P1 C14 C15 71.13(19)
C19 C14 C15 C16 -0.5(3)
P1 C14 C15 C16 -170.66(18)
C14 C15 C16 C17 -1.3(4)
C15 C16 C17 C18 1.9(4)
C16 C17 C18 C19 -0.7(4)
C15 C14 C19 C18 1.8(3)
P1 C14 C19 C18 171.33(18)
C17 C18 C19 C14 -1.2(4)
N1 P2 C20 C25 92.5(2)
C26 P2 C20 C25 -14.6(2)
Fe2 P2 C20 C25 -137.84(19)
N1 P2 C20 C21 -82.2(2)
C26 P2 C20 C21 170.69(19)
Fe2 P2 C20 C21 47.5(2)
C25 C20 C21 C22 0.7(4)
P2 C20 C21 C22 175.7(2)
C20 C21 C22 C23 -0.2(4)
C21 C22 C23 C24 -0.7(4)
C22 C23 C24 C25 1.0(4)
C21 C20 C25 C24 -0.4(4)
P2 C20 C25 C24 -175.0(2)
C23 C24 C25 C20 -0.5(4)
N1 P2 C26 C31 25.2(2)
C20 P2 C26 C31 130.5(2)
Fe2 P2 C26 C31 -100.70(19)
N1 P2 C26 C27 -162.51(19)
C20 P2 C26 C27 -57.2(2)
Fe2 P2 C26 C27 71.6(2)
C31 C26 C27 C28 0.0(4)
P2 C26 C27 C28 -172.6(2)
C26 C27 C28 C29 -0.1(4)
C27 C28 C29 C30 -0.1(4)
C28 C29 C30 C31 0.4(4)
C29 C30 C31 C26 -0.6(4)
C27 C26 C31 C30 0.4(4)
P2 C26 C31 C30 172.66(19)
P1 N1 C32 C33 -79.5(2)
P2 N1 C32 C33 103.2(2)
N1 C32 C33 C34 -173.8(2)
